data_4110962
loop_
_publ_author_name
'Vladimir V. Grushin'
'William J. Marshall'

_publ_section_title
;
 Facile Ar-CF3 Bond Formation at Pd. Strikingly Different Outcomes of
 Reductive Elimination from [(Ph3P)2Pd(CF3)Ph] and [(Xantphos)Pd(CF3)Ph]
;
_journal_name_full 'Journal of the American Chemical Society'
_journal_page_first 12644
_journal_page_last 12645
_journal_paper_doi 10.1021/ja064935c
_journal_volume 128
_journal_year 2006
_chemical_formula_sum 'C78 H64 O2 P4 Pd'
_chemical_formula_weight 1263.57
_chemical_name_systematic
;
 ?
;
_space_group_IT_number 15
_symmetry_cell_setting monoclinic
_symmetry_space_group_name_Hall '-C 2yc'
_symmetry_space_group_name_H-M 'C 1 2/c 1'
_atom_sites_solution_hydrogens geom
_atom_sites_solution_primary direct
_atom_sites_solution_secondary difmap
_audit_creation_method SHELXL-97
_cell_angle_alpha 90.00
_cell_angle_beta 97.152(2)
_cell_angle_gamma 90.00
_cell_formula_units_Z 4
_cell_length_a 17.7357(13)
_cell_length_b 18.2365(13)
_cell_length_c 18.8081(13)
_cell_measurement_temperature 293(2)
_cell_volume 6035.9(7)
_computing_cell_refinement 'Bruker XSCANS'
_computing_data_collection 'Bruker XSCANS'
_computing_data_reduction 'Bruker SHELXTL'
_computing_molecular_graphics 'Bruker SHELXTL'
_computing_publication_material 'Bruker SHELXTL'
_computing_structure_refinement 'SHELXL-97 (Sheldrick, 1997)'
_computing_structure_solution 'SHELXS-97 (Sheldrick, 1990)'
_diffrn_ambient_temperature 293(2)
_diffrn_measured_fraction_theta_full 0.997
_diffrn_measured_fraction_theta_max 0.997
_diffrn_measurement_device_type 'Bruker P4'
_diffrn_measurement_method '\w scans'
_diffrn_radiation_monochromator graphite
_diffrn_radiation_source 'fine-focus sealed tube'
_diffrn_radiation_type MoK\a
_diffrn_radiation_wavelength 0.71073
_diffrn_reflns_av_R_equivalents 0.0614
_diffrn_reflns_av_sigmaI/netI 0.0420
_diffrn_reflns_limit_h_max 23
_diffrn_reflns_limit_h_min -23
_diffrn_reflns_limit_k_max 24
_diffrn_reflns_limit_k_min -24
_diffrn_reflns_limit_l_max 24
_diffrn_reflns_limit_l_min -24
_diffrn_reflns_number 44528
_diffrn_reflns_theta_full 28.09
_diffrn_reflns_theta_max 28.09
_diffrn_reflns_theta_min 1.61
_exptl_absorpt_coefficient_mu 0.464
_exptl_absorpt_correction_type none
_exptl_crystal_colour gold
_exptl_crystal_density_diffrn 1.390
_exptl_crystal_description ireg.blok
_exptl_crystal_F_000 2616
_exptl_crystal_size_max 0.130
_exptl_crystal_size_mid 0.130
_exptl_crystal_size_min 0.040
_refine_diff_density_max 0.648
_refine_diff_density_min -0.551
_refine_diff_density_rms 0.078
_refine_ls_extinction_method none
_refine_ls_goodness_of_fit_ref 1.024
_refine_ls_hydrogen_treatment mixed
_refine_ls_matrix_type full
_refine_ls_number_parameters 387
_refine_ls_number_reflns 7338
_refine_ls_number_restraints 0
_refine_ls_restrained_S_all 1.024
_refine_ls_R_factor_all 0.0532
_refine_ls_R_factor_gt 0.0379
_refine_ls_shift/su_max 0.001
_refine_ls_shift/su_mean 0.000
_refine_ls_structure_factor_coef Fsqd
_refine_ls_weighting_details 'calc w=1/[\s^2^(Fo^2^)+(0.0425P)^2^+10.6906P] where P=(Fo^2^+2Fc^2^)/3'
_refine_ls_weighting_scheme calc
_refine_ls_wR_factor_gt 0.0897
_refine_ls_wR_factor_ref 0.0980
_reflns_number_gt 5915
_reflns_number_total 7338
_reflns_threshold_expression >2sigma(I)
_cod_data_source_file ja064935csi20060816_062857.cif
_cod_data_source_block 06164
_cod_database_code 4110962

loop_
_symmetry_equiv_pos_as_xyz
'x, y, z'
'-x, y, -z+1/2'
'x+1/2, y+1/2, z'
'-x+1/2, y+1/2, -z+1/2'
'-x, -y, -z'
'x, -y, z-1/2'
'-x+1/2, -y+1/2, -z'
'x+1/2, -y+1/2, z-1/2'

loop_
_atom_site_label
_atom_site_type_symbol
_atom_site_fract_x
_atom_site_fract_y
_atom_site_fract_z
_atom_site_U_iso_or_equiv
_atom_site_adp_type
_atom_site_occupancy
_atom_site_symmetry_multiplicity
_atom_site_calc_flag
_atom_site_refinement_flags
Pd1 Pd 0.0000 0.315239(13) 0.2500 0.01870(8) Uani 1 2 d S
P1 P 0.11115(3) 0.24039(3) 0.25838(3) 0.02066(13) Uani 1 1 d .
P2 P -0.00008(3) 0.38700(3) 0.14291(3) 0.01917(13) Uani 1 1 d .
O1 O 0.08864(9) 0.25969(8) 0.10655(8) 0.0213(3) Uani 1 1 d .
C1 C 0.09691(13) 0.18512(12) 0.12051(12) 0.0206(4) Uani 1 1 d .
C2 C 0.10905(13) 0.16462(13) 0.19280(12) 0.0218(5) Uani 1 1 d .
C3 C 0.11482(14) 0.08958(13) 0.20681(13) 0.0261(5) Uani 1 1 d .
H3A H 0.1238 0.0734 0.2540 0.031 Uiso 1 1 calc R
C4 C 0.10732(15) 0.03899(14) 0.15172(14) 0.0290(5) Uani 1 1 d .
H4A H 0.1092 -0.0108 0.1624 0.035 Uiso 1 1 calc R
C5 C 0.09695(14) 0.06157(13) 0.08060(14) 0.0275(5) Uani 1 1 d .
H5A H 0.0930 0.0268 0.0441 0.033 Uiso 1 1 calc R
C6 C 0.09236(13) 0.13604(13) 0.06363(13) 0.0229(5) Uani 1 1 d .
C7 C 0.08345(15) 0.16792(13) -0.01203(13) 0.0267(5) Uani 1 1 d .
C8 C 0.02821(14) 0.23216(13) -0.01202(12) 0.0235(5) Uani 1 1 d .
C9 C -0.02694(15) 0.25154(14) -0.06837(13) 0.0291(6) Uani 1 1 d .
H9A H -0.0341 0.2225 -0.1093 0.035 Uiso 1 1 calc R
C10 C -0.07113(15) 0.31357(14) -0.06396(13) 0.0299(6) Uani 1 1 d .
H10A H -0.1066 0.3265 -0.1026 0.036 Uiso 1 1 calc R
C11 C -0.06316(14) 0.35660(14) -0.00293(12) 0.0253(5) Uani 1 1 d .
H11A H -0.0933 0.3981 -0.0011 0.030 Uiso 1 1 calc R
C12 C -0.01029(13) 0.33858(12) 0.05613(12) 0.0205(5) Uani 1 1 d .
C13 C 0.03415(13) 0.27661(12) 0.04883(12) 0.0208(5) Uani 1 1 d .
C14 C 0.16100(16) 0.19793(16) -0.02742(16) 0.0356(6) Uani 1 1 d .
H14A H 0.1800 0.2318 0.0096 0.053 Uiso 1 1 calc R
H14B H 0.1551 0.2226 -0.0728 0.053 Uiso 1 1 calc R
H14C H 0.1962 0.1581 -0.0286 0.053 Uiso 1 1 calc R
C15 C 0.05622(18) 0.11048(15) -0.06881(14) 0.0363(6) Uani 1 1 d .
H15A H 0.0930 0.0717 -0.0676 0.054 Uiso 1 1 calc R
H15B H 0.0502 0.1329 -0.1153 0.054 Uiso 1 1 calc R
H15C H 0.0084 0.0907 -0.0591 0.054 Uiso 1 1 calc R
C16 C 0.20738(14) 0.27378(13) 0.24609(12) 0.0244(5) Uani 1 1 d .
C17 C 0.22319(16) 0.34787(15) 0.24468(14) 0.0321(6) Uani 1 1 d .
H17A H 0.1842 0.3817 0.2461 0.039 Uiso 1 1 calc R
C18 C 0.29680(18) 0.37225(17) 0.24109(16) 0.0424(7) Uani 1 1 d .
H18A H 0.3064 0.4223 0.2395 0.051 Uiso 1 1 calc R
C19 C 0.35526(18) 0.32368(19) 0.23990(16) 0.0449(8) Uani 1 1 d .
H1 H 0.4057 0.3411 0.2396 0.029(7) Uiso 1 1 d R
C20 C 0.34033(17) 0.24857(18) 0.23934(16) 0.0415(7) Uani 1 1 d .
H20A H 0.3795 0.2150 0.2372 0.050 Uiso 1 1 calc R
C21 C 0.26706(15) 0.22454(15) 0.24194(15) 0.0338(6) Uani 1 1 d .
H21A H 0.2571 0.1745 0.2409 0.041 Uiso 1 1 calc R
C22 C 0.13483(14) 0.19196(13) 0.34405(12) 0.0241(5) Uani 1 1 d .
C23 C 0.19921(16) 0.20824(14) 0.39228(13) 0.0294(6) Uani 1 1 d .
H23A H 0.2336 0.2432 0.3801 0.035 Uiso 1 1 calc R
C24 C 0.21248(17) 0.17282(15) 0.45826(14) 0.0353(6) Uani 1 1 d .
H24A H 0.2558 0.1841 0.4896 0.042 Uiso 1 1 calc R
C25 C 0.16217(17) 0.12142(16) 0.47746(14) 0.0372(7) Uani 1 1 d .
H25A H 0.1712 0.0980 0.5216 0.045 Uiso 1 1 calc R
C26 C 0.09833(16) 0.10479(16) 0.43093(15) 0.0377(7) Uani 1 1 d .
H26A H 0.0644 0.0696 0.4435 0.045 Uiso 1 1 calc R
C27 C 0.08421(15) 0.14023(15) 0.36519(14) 0.0304(6) Uani 1 1 d .
H27A H 0.0402 0.1292 0.3348 0.037 Uiso 1 1 calc R
C28 C 0.08522(13) 0.44243(12) 0.13706(12) 0.0221(5) Uani 1 1 d .
C29 C 0.13038(14) 0.43809(14) 0.08185(13) 0.0266(5) Uani 1 1 d .
H29A H 0.1171 0.4061 0.0438 0.032 Uiso 1 1 calc R
C30 C 0.19509(15) 0.48111(15) 0.08297(14) 0.0325(6) Uani 1 1 d .
H30A H 0.2249 0.4777 0.0458 0.039 Uiso 1 1 calc R
C31 C 0.21550(16) 0.52900(15) 0.13913(14) 0.0352(6) Uani 1 1 d .
H31A H 0.2592 0.5574 0.1401 0.042 Uiso 1 1 calc R
C32 C 0.17056(17) 0.53428(15) 0.19361(14) 0.0342(6) Uani 1 1 d .
H32A H 0.1834 0.5672 0.2309 0.041 Uiso 1 1 calc R
C33 C 0.10652(15) 0.49099(14) 0.19324(13) 0.0279(5) Uani 1 1 d .
H33A H 0.0773 0.4943 0.2309 0.033 Uiso 1 1 calc R
C34 C -0.07420(14) 0.45781(13) 0.12371(12) 0.0223(5) Uani 1 1 d .
C35 C -0.05956(16) 0.53227(14) 0.11469(13) 0.0290(5) Uani 1 1 d .
H35A H -0.0099 0.5480 0.1130 0.035 Uiso 1 1 calc R
C36 C -0.11866(18) 0.58317(15) 0.10821(14) 0.0370(7) Uani 1 1 d .
H36A H -0.1080 0.6326 0.1027 0.044 Uiso 1 1 calc R
C37 C -0.19250(17) 0.56091(16) 0.10985(14) 0.0368(7) Uani 1 1 d .
H37A H -0.2316 0.5952 0.1063 0.044 Uiso 1 1 calc R
C38 C -0.20807(16) 0.48691(16) 0.11690(14) 0.0344(6) Uani 1 1 d .
H38A H -0.2580 0.4714 0.1171 0.041 Uiso 1 1 calc R
C39 C -0.14959(14) 0.43607(15) 0.12365(13) 0.0285(5) Uani 1 1 d .
H39A H -0.1608 0.3866 0.1282 0.034 Uiso 1 1 calc R

loop_
_atom_site_aniso_label
_atom_site_aniso_U_11
_atom_site_aniso_U_22
_atom_site_aniso_U_33
_atom_site_aniso_U_23
_atom_site_aniso_U_13
_atom_site_aniso_U_12
Pd1 0.02156(13) 0.01499(12) 0.01914(12) 0.000 0.00086(9) 0.000
P1 0.0235(3) 0.0173(3) 0.0203(3) 0.0003(2) -0.0008(2) 0.0033(2)
P2 0.0231(3) 0.0149(3) 0.0193(3) 0.0007(2) 0.0015(2) 0.0004(2)
O1 0.0255(8) 0.0159(8) 0.0212(8) -0.0012(6) -0.0022(6) 0.0006(6)
C1 0.0192(11) 0.0164(11) 0.0256(11) -0.0012(9) 0.0002(9) 0.0010(9)
C2 0.0196(11) 0.0202(11) 0.0247(11) -0.0022(9) -0.0009(9) 0.0031(9)
C3 0.0271(12) 0.0209(12) 0.0289(12) 0.0010(10) -0.0019(10) 0.0048(10)
C4 0.0310(13) 0.0193(12) 0.0352(14) -0.0020(10) -0.0019(11) 0.0056(10)
C5 0.0272(13) 0.0215(12) 0.0328(13) -0.0082(10) -0.0004(10) 0.0033(10)
C6 0.0220(11) 0.0202(11) 0.0266(12) -0.0032(9) 0.0032(9) 0.0017(9)
C7 0.0329(13) 0.0229(12) 0.0245(12) -0.0050(10) 0.0053(10) 0.0001(10)
C8 0.0286(12) 0.0195(11) 0.0226(11) -0.0011(9) 0.0041(9) -0.0032(9)
C9 0.0387(15) 0.0276(13) 0.0200(11) -0.0031(10) -0.0005(10) -0.0027(11)
C10 0.0324(13) 0.0343(14) 0.0213(11) 0.0011(11) -0.0037(10) -0.0008(11)
C11 0.0291(13) 0.0237(12) 0.0222(11) 0.0027(10) 0.0000(10) 0.0011(10)
C12 0.0247(12) 0.0181(11) 0.0187(10) 0.0009(9) 0.0024(9) -0.0019(9)
C13 0.0225(11) 0.0194(11) 0.0202(11) 0.0012(9) 0.0009(9) -0.0038(9)
C14 0.0362(15) 0.0357(15) 0.0374(15) -0.0021(12) 0.0145(12) 0.0002(12)
C15 0.0552(18) 0.0270(14) 0.0263(13) -0.0090(11) 0.0039(12) 0.0014(12)
C16 0.0277(12) 0.0246(12) 0.0200(11) -0.0007(9) -0.0008(9) -0.0006(10)
C17 0.0385(15) 0.0273(14) 0.0281(13) 0.0016(11) -0.0054(11) -0.0015(11)
C18 0.0474(18) 0.0376(16) 0.0389(16) 0.0067(13) -0.0075(13) -0.0160(14)
C19 0.0357(16) 0.065(2) 0.0340(15) 0.0050(15) 0.0023(12) -0.0176(15)
C20 0.0322(15) 0.0485(18) 0.0442(16) -0.0030(14) 0.0063(13) 0.0029(13)
C21 0.0315(14) 0.0279(14) 0.0417(15) -0.0039(12) 0.0036(12) -0.0002(11)
C22 0.0289(12) 0.0202(12) 0.0227(11) -0.0019(9) 0.0015(9) 0.0072(10)
C23 0.0386(15) 0.0235(12) 0.0247(12) -0.0005(10) -0.0014(11) 0.0017(11)
C24 0.0443(16) 0.0335(15) 0.0253(13) -0.0025(11) -0.0064(11) 0.0056(12)
C25 0.0462(17) 0.0396(16) 0.0263(13) 0.0101(12) 0.0064(12) 0.0146(13)
C26 0.0328(15) 0.0401(16) 0.0419(16) 0.0167(13) 0.0119(12) 0.0081(12)
C27 0.0243(13) 0.0347(14) 0.0318(13) 0.0074(11) 0.0015(10) 0.0061(11)
C28 0.0264(12) 0.0185(11) 0.0205(11) 0.0034(9) -0.0002(9) -0.0022(9)
C29 0.0305(13) 0.0273(13) 0.0218(11) -0.0005(10) 0.0019(10) -0.0036(10)
C30 0.0324(14) 0.0367(15) 0.0293(13) 0.0049(11) 0.0073(11) -0.0068(12)
C31 0.0363(15) 0.0332(15) 0.0339(14) 0.0089(12) -0.0038(12) -0.0142(12)
C32 0.0483(17) 0.0261(13) 0.0263(13) 0.0003(11) -0.0029(12) -0.0125(12)
C33 0.0378(14) 0.0257(13) 0.0200(11) 0.0008(10) 0.0036(10) -0.0033(11)
C34 0.0283(12) 0.0220(12) 0.0167(10) 0.0014(9) 0.0028(9) 0.0050(9)
C35 0.0371(14) 0.0243(13) 0.0260(12) 0.0051(10) 0.0049(11) 0.0043(11)
C36 0.0552(18) 0.0234(13) 0.0323(14) 0.0053(11) 0.0052(13) 0.0131(12)
C37 0.0411(16) 0.0409(16) 0.0273(13) 0.0003(12) 0.0005(11) 0.0220(13)
C38 0.0297(14) 0.0430(16) 0.0294(13) -0.0052(12) -0.0011(11) 0.0100(12)
C39 0.0293(13) 0.0271(13) 0.0282(12) -0.0034(10) 0.0001(10) 0.0029(10)

loop_
_atom_type_symbol
_atom_type_description
_atom_type_scat_dispersion_real
_atom_type_scat_dispersion_imag
_atom_type_scat_source
C C 0.0033 0.0016 'International Tables Vol C Tables 4.2.6.8 and 6.1.1.4'
H H 0.0000 0.0000 'International Tables Vol C Tables 4.2.6.8 and 6.1.1.4'
O O 0.0106 0.0060 'International Tables Vol C Tables 4.2.6.8 and 6.1.1.4'
P P 0.1023 0.0942 'International Tables Vol C Tables 4.2.6.8 and 6.1.1.4'
Pd Pd -0.9988 1.0072 'International Tables Vol C Tables 4.2.6.8 and 6.1.1.4'

loop_
_geom_angle_atom_site_label_1
_geom_angle_atom_site_label_2
_geom_angle_atom_site_label_3
_geom_angle
_geom_angle_site_symmetry_1
_geom_angle_site_symmetry_3
P1 Pd1 P1 110.23(3) 2 .
P1 Pd1 P2 106.34(2) 2 2
P1 Pd1 P2 110.00(2) . 2
P1 Pd1 P2 109.99(2) 2 .
P1 Pd1 P2 106.34(2) . .
P2 Pd1 P2 113.97(3) 2 .
C22 P1 C2 102.06(10) . .
C22 P1 C16 98.83(11) . .
C2 P1 C16 96.00(11) . .
C22 P1 Pd1 115.41(8) . .
C2 P1 Pd1 115.81(7) . .
C16 P1 Pd1 124.73(8) . .
C28 P2 C12 101.63(11) . .
C28 P2 C34 100.10(11) . .
C12 P2 C34 99.95(10) . .
C28 P2 Pd1 115.86(7) . .
C12 P2 Pd1 118.09(7) . .
C34 P2 Pd1 118.11(8) . .
C1 O1 C13 114.21(17) . .
O1 C1 C6 119.4(2) . .
O1 C1 C2 116.4(2) . .
C6 C1 C2 124.2(2) . .
C3 C2 C1 116.4(2) . .
C3 C2 P1 127.74(19) . .
C1 C2 P1 115.84(17) . .
C4 C3 C2 121.0(2) . .
C3 C4 C5 120.9(2) . .
C4 C5 C6 120.4(2) . .
C1 C6 C5 117.0(2) . .
C1 C6 C7 117.5(2) . .
C5 C6 C7 125.5(2) . .
C6 C7 C8 106.49(19) . .
C6 C7 C15 112.1(2) . .
C8 C7 C15 112.2(2) . .
C6 C7 C14 108.6(2) . .
C8 C7 C14 108.4(2) . .
C15 C7 C14 108.9(2) . .
C9 C8 C13 116.7(2) . .
C9 C8 C7 125.7(2) . .
C13 C8 C7 117.6(2) . .
C10 C9 C8 120.7(2) . .
C11 C10 C9 120.9(2) . .
C10 C11 C12 120.9(2) . .
C13 C12 C11 116.3(2) . .
C13 C12 P2 118.74(17) . .
C11 C12 P2 124.86(18) . .
C12 C13 O1 116.61(19) . .
C12 C13 C8 124.4(2) . .
O1 C13 C8 118.9(2) . .
C17 C16 C21 118.1(2) . .
C17 C16 P1 121.1(2) . .
C21 C16 P1 120.76(19) . .
C16 C17 C18 120.6(3) . .
C19 C18 C17 120.9(3) . .
C18 C19 C20 119.6(3) . .
C21 C20 C19 119.4(3) . .
C20 C21 C16 121.5(3) . .
C27 C22 C23 117.5(2) . .
C27 C22 P1 119.33(19) . .
C23 C22 P1 123.03(19) . .
C24 C23 C22 120.9(3) . .
C25 C24 C23 120.5(3) . .
C24 C25 C26 119.6(2) . .
C25 C26 C27 120.4(3) . .
C26 C27 C22 121.1(3) . .
C29 C28 C33 118.4(2) . .
C29 C28 P2 124.72(18) . .
C33 C28 P2 116.89(18) . .
C30 C29 C28 120.6(2) . .
C31 C30 C29 120.4(2) . .
C32 C31 C30 119.4(2) . .
C31 C32 C33 120.5(2) . .
C32 C33 C28 120.8(2) . .
C39 C34 C35 118.0(2) . .
C39 C34 P2 117.43(18) . .
C35 C34 P2 124.41(19) . .
C36 C35 C34 120.6(3) . .
C37 C36 C35 120.6(3) . .
C36 C37 C38 119.4(2) . .
C39 C38 C37 120.3(3) . .
C38 C39 C34 121.1(3) . .

loop_
_geom_bond_atom_site_label_1
_geom_bond_atom_site_label_2
_geom_bond_distance
_geom_bond_site_symmetry_2
Pd1 P1 2.3867(6) 2
Pd1 P1 2.3868(6) .
Pd1 P2 2.4019(6) 2
Pd1 P2 2.4019(6) .
P1 C22 1.840(2) .
P1 C2 1.849(2) .
P1 C16 1.854(3) .
P2 C28 1.834(2) .
P2 C12 1.845(2) .
P2 C34 1.846(2) .
O1 C1 1.389(3) .
O1 C13 1.395(3) .
C1 C6 1.389(3) .
C1 C2 1.401(3) .
C2 C3 1.395(3) .
C3 C4 1.381(3) .
C4 C5 1.390(4) .
C5 C6 1.395(3) .
C6 C7 1.527(3) .
C7 C8 1.527(3) .
C7 C15 1.531(3) .
C7 C14 1.541(4) .
C8 C9 1.395(3) .
C8 C13 1.396(3) .
C9 C10 1.385(4) .
C10 C11 1.383(3) .
C11 C12 1.401(3) .
C12 C13 1.394(3) .
C16 C17 1.381(4) .
C16 C21 1.398(4) .
C17 C18 1.389(4) .
C18 C19 1.366(5) .
C19 C20 1.395(4) .
C20 C21 1.378(4) .
C22 C27 1.394(4) .
C22 C23 1.399(3) .
C23 C24 1.393(4) .
C24 C25 1.373(4) .
C25 C26 1.376(4) .
C26 C27 1.390(4) .
C28 C29 1.390(3) .
C28 C33 1.394(3) .
C29 C30 1.388(4) .
C30 C31 1.384(4) .
C31 C32 1.378(4) .
C32 C33 1.383(4) .
C34 C39 1.394(3) .
C34 C35 1.397(3) .
C35 C36 1.394(4) .
C36 C37 1.375(4) .
C37 C38 1.387(4) .
C38 C39 1.385(4) .

loop_
_geom_torsion_atom_site_label_1
_geom_torsion_atom_site_label_2
_geom_torsion_atom_site_label_3
_geom_torsion_atom_site_label_4
_geom_torsion
_geom_torsion_site_symmetry_1
P1 Pd1 P1 C22 -71.54(9) 2
P2 Pd1 P1 C22 45.41(9) 2
P2 Pd1 P1 C22 169.27(9) .
P1 Pd1 P1 C2 47.59(9) 2
P2 Pd1 P1 C2 164.53(9) 2
P2 Pd1 P1 C2 -71.61(9) .
P1 Pd1 P1 C16 166.05(10) 2
P2 Pd1 P1 C16 -77.01(9) 2
P2 Pd1 P1 C16 46.85(9) .
P1 Pd1 P2 C28 -175.25(9) 2
P1 Pd1 P2 C28 -55.90(9) .
P2 Pd1 P2 C28 65.45(9) 2
P1 Pd1 P2 C12 -54.41(9) 2
P1 Pd1 P2 C12 64.94(9) .
P2 Pd1 P2 C12 -173.71(9) 2
P1 Pd1 P2 C34 66.07(9) 2
P1 Pd1 P2 C34 -174.58(9) .
P2 Pd1 P2 C34 -53.22(9) 2
C13 O1 C1 C6 38.1(3) .
C13 O1 C1 C2 -141.6(2) .
O1 C1 C2 C3 177.9(2) .
C6 C1 C2 C3 -1.7(3) .
O1 C1 C2 P1 0.6(3) .
C6 C1 C2 P1 -178.98(18) .
C22 P1 C2 C3 7.0(2) .
C16 P1 C2 C3 107.4(2) .
Pd1 P1 C2 C3 -119.2(2) .
C22 P1 C2 C1 -176.05(18) .
C16 P1 C2 C1 -75.66(19) .
Pd1 P1 C2 C1 57.74(19) .
C1 C2 C3 C4 -1.2(4) .
P1 C2 C3 C4 175.73(19) .
C2 C3 C4 C5 2.7(4) .
C3 C4 C5 C6 -1.3(4) .
O1 C1 C6 C5 -176.6(2) .
C2 C1 C6 C5 2.9(4) .
O1 C1 C6 C7 3.9(3) .
C2 C1 C6 C7 -176.6(2) .
C4 C5 C6 C1 -1.4(4) .
C4 C5 C6 C7 178.1(2) .
C1 C6 C7 C8 -40.2(3) .
C5 C6 C7 C8 140.3(2) .
C1 C6 C7 C15 -163.3(2) .
C5 C6 C7 C15 17.2(3) .
C1 C6 C7 C14 76.3(3) .
C5 C6 C7 C14 -103.2(3) .
C6 C7 C8 C9 -142.8(2) .
C15 C7 C8 C9 -19.7(4) .
C14 C7 C8 C9 100.6(3) .
C6 C7 C8 C13 38.8(3) .
C15 C7 C8 C13 161.8(2) .
C14 C7 C8 C13 -77.9(3) .
C13 C8 C9 C10 2.2(4) .
C7 C8 C9 C10 -176.3(2) .
C8 C9 C10 C11 -1.8(4) .
C9 C10 C11 C12 -0.1(4) .
C10 C11 C12 C13 1.4(4) .
C10 C11 C12 P2 -174.60(19) .
C28 P2 C12 C13 80.8(2) .
C34 P2 C12 C13 -176.58(19) .
Pd1 P2 C12 C13 -47.1(2) .
C28 P2 C12 C11 -103.2(2) .
C34 P2 C12 C11 -0.6(2) .
Pd1 P2 C12 C11 128.87(19) .
C11 C12 C13 O1 178.0(2) .
P2 C12 C13 O1 -5.7(3) .
C11 C12 C13 C8 -1.0(3) .
P2 C12 C13 C8 175.32(18) .
C1 O1 C13 C12 141.6(2) .
C1 O1 C13 C8 -39.4(3) .
C9 C8 C13 C12 -0.8(4) .
C7 C8 C13 C12 177.8(2) .
C9 C8 C13 O1 -179.8(2) .
C7 C8 C13 O1 -1.1(3) .
C22 P1 C16 C17 -116.9(2) .
C2 P1 C16 C17 139.9(2) .
Pd1 P1 C16 C17 12.6(2) .
C22 P1 C16 C21 59.6(2) .
C2 P1 C16 C21 -43.7(2) .
Pd1 P1 C16 C21 -170.93(17) .
C21 C16 C17 C18 -1.6(4) .
P1 C16 C17 C18 174.9(2) .
C16 C17 C18 C19 -0.9(4) .
C17 C18 C19 C20 2.6(4) .
C18 C19 C20 C21 -1.7(4) .
C19 C20 C21 C16 -0.9(4) .
C17 C16 C21 C20 2.5(4) .
P1 C16 C21 C20 -174.0(2) .
C2 P1 C22 C27 -63.7(2) .
C16 P1 C22 C27 -161.8(2) .
Pd1 P1 C22 C27 62.8(2) .
C2 P1 C22 C23 121.2(2) .
C16 P1 C22 C23 23.0(2) .
Pd1 P1 C22 C23 -112.4(2) .
C27 C22 C23 C24 1.2(4) .
P1 C22 C23 C24 176.4(2) .
C22 C23 C24 C25 -0.4(4) .
C23 C24 C25 C26 0.2(4) .
C24 C25 C26 C27 -0.7(4) .
C25 C26 C27 C22 1.5(4) .
C23 C22 C27 C26 -1.7(4) .
P1 C22 C27 C26 -177.1(2) .
C12 P2 C28 C29 -6.0(2) .
C34 P2 C28 C29 -108.5(2) .
Pd1 P2 C28 C29 123.36(19) .
C12 P2 C28 C33 175.49(19) .
C34 P2 C28 C33 73.0(2) .
Pd1 P2 C28 C33 -55.2(2) .
C33 C28 C29 C30 0.1(4) .
P2 C28 C29 C30 -178.4(2) .
C28 C29 C30 C31 -0.1(4) .
C29 C30 C31 C32 -0.7(4) .
C30 C31 C32 C33 1.5(4) .
C31 C32 C33 C28 -1.4(4) .
C29 C28 C33 C32 0.6(4) .
P2 C28 C33 C32 179.3(2) .
C28 P2 C34 C39 -179.72(19) .
C12 P2 C34 C39 76.4(2) .
Pd1 P2 C34 C39 -53.0(2) .
C28 P2 C34 C35 -4.8(2) .
C12 P2 C34 C35 -108.6(2) .
Pd1 P2 C34 C35 121.91(19) .
C39 C34 C35 C36 2.1(4) .
P2 C34 C35 C36 -172.86(19) .
C34 C35 C36 C37 -0.7(4) .
C35 C36 C37 C38 -1.0(4) .
C36 C37 C38 C39 1.3(4) .
C37 C38 C39 C34 0.2(4) .
C35 C34 C39 C38 -1.8(4) .
P2 C34 C39 C38 173.47(19) .
